data_1554220
loop_
_publ_author_name
'Geng, Ruili'
'Hou, Xueqing'
'Sun, Yantao'
'Yan, Chaoxian'
'Wu, Yuewei'
'Zhang, Hao-Li'
'Shao, Xiangfeng'

_publ_section_title
;
 Driving \p-plane to \p-bowl through lateral coordination at room
 temperature
;
_journal_issue 8
_journal_name_full 'Materials Chemistry Frontiers'
_journal_page_first 1456
_journal_paper_doi 10.1039/C8QM00168E
_journal_volume 2
_journal_year 2018
_chemical_formula_moiety 'C48 H58 N2 O6 Se2'
_chemical_formula_sum 'C48 H58 N2 O6 Se2'
_chemical_formula_weight 916.88
_chemical_melting_point 386
_chemical_name_common 6b
_chemical_name_systematic 6b
_space_group_crystal_system monoclinic
_space_group_IT_number 14
_space_group_name_Hall '-P 2ybc'
_space_group_name_H-M_alt 'P 1 21/c 1'
_atom_sites_solution_hydrogens geom
_audit_creation_method SHELXL-2016/6
_audit_update_record
;
2018-03-18 deposited with the CCDC.
2018-05-18 downloaded from the CCDC.
;
_cell_angle_alpha 90
_cell_angle_beta 92.6460(10)
_cell_angle_gamma 90
_cell_formula_units_Z 4
_cell_length_a 7.8970(3)
_cell_length_b 17.4785(6)
_cell_length_c 31.1201(10)
_cell_measurement_reflns_used 9902
_cell_measurement_temperature 150(2)
_cell_measurement_theta_max 72.33
_cell_measurement_theta_min 3.81
_cell_volume 4290.9(3)
_computing_cell_refinement 'Bruker SAINT'
_computing_data_collection 'Bruker APEX2'
_computing_data_reduction 'Bruker SAINT'
_computing_molecular_graphics 'Bruker SHELXTL'
_computing_publication_material 'Bruker SHELXTL'
_computing_structure_refinement 'SHELXL-2014 (Sheldrick 2014)'
_computing_structure_solution 'SHELXS-97 (Sheldrick 2008)'
_diffrn_ambient_temperature 150(2)
_diffrn_detector_area_resol_mean 0.8332
_diffrn_measured_fraction_theta_full 0.993
_diffrn_measured_fraction_theta_max 0.989
_diffrn_measurement_device_type 'Bruker APEX-II CCD'
_diffrn_measurement_method '\f and \w scans'
_diffrn_radiation_type CuK\a
_diffrn_radiation_wavelength 1.54178
_diffrn_reflns_av_R_equivalents 0.0560
_diffrn_reflns_av_unetI/netI 0.0447
_diffrn_reflns_Laue_measured_fraction_full 0.993
_diffrn_reflns_Laue_measured_fraction_max 0.989
_diffrn_reflns_limit_h_max 7
_diffrn_reflns_limit_h_min -9
_diffrn_reflns_limit_k_max 20
_diffrn_reflns_limit_k_min -21
_diffrn_reflns_limit_l_max 38
_diffrn_reflns_limit_l_min -38
_diffrn_reflns_number 35131
_diffrn_reflns_point_group_measured_fraction_full 0.993
_diffrn_reflns_point_group_measured_fraction_max 0.989
_diffrn_reflns_theta_full 67.679
_diffrn_reflns_theta_max 72.334
_diffrn_reflns_theta_min 3.806
_diffrn_source 'sealed tube'
_exptl_absorpt_coefficient_mu 2.566
_exptl_absorpt_correction_T_max 0.801
_exptl_absorpt_correction_T_min 0.532
_exptl_absorpt_correction_type multi-scan
_exptl_absorpt_process_details
;
CrysAlisPro, Agilent Technologies,
Version 1.171.36.28 (release 01-02-2013 CrysAlis171 .NET)
(compiled Feb  1 2013,16:14:44)
Empirical absorption correction using spherical harmonics,
 implemented in SCALE3 ABSPACK scaling algorithm.
;
_exptl_crystal_colour 'pale yellow'
_exptl_crystal_density_diffrn 1.419
_exptl_crystal_density_meas ?
_exptl_crystal_density_method 'not measured'
_exptl_crystal_description needle
_exptl_crystal_F_000 1904
_exptl_crystal_size_max 0.300
_exptl_crystal_size_mid 0.200
_exptl_crystal_size_min 0.100
_refine_diff_density_max 0.608
_refine_diff_density_min -0.396
_refine_diff_density_rms 0.066
_refine_ls_extinction_method none
_refine_ls_goodness_of_fit_ref 1.089
_refine_ls_hydrogen_treatment constr
_refine_ls_matrix_type full
_refine_ls_number_parameters 523
_refine_ls_number_reflns 8402
_refine_ls_number_restraints 0
_refine_ls_restrained_S_all 1.089
_refine_ls_R_factor_all 0.0368
_refine_ls_R_factor_gt 0.0348
_refine_ls_shift/su_max 0.003
_refine_ls_shift/su_mean 0.000
_refine_ls_structure_factor_coef Fsqd
_refine_ls_weighting_details 'w=1/[\s^2^(Fo^2^)+(0.0338P)^2^+3.1531P] where P=(Fo^2^+2Fc^2^)/3'
_refine_ls_weighting_scheme calc
_refine_ls_wR_factor_gt 0.0891
_refine_ls_wR_factor_ref 0.0906
_reflns_Friedel_coverage 0.000
_reflns_number_gt 7949
_reflns_number_total 8402
_reflns_threshold_expression 'I > 2\s(I)'
_cod_data_source_file c8qm00168e2.cif
_cod_data_source_block 6b
_cod_depositor_comments
;
The following automatic conversions were performed:

data item '_exptl_crystal_density_meas' value 'not measured' was
changed to '?' -- the value is perceived as not measured.

Automatic conversion script
Id: cif_fix_values 6909 2019-04-08 15:41:33Z antanas 
;
_cod_original_sg_symbol_H-M 'P 21/c'
_cod_database_code 1554220
_shelx_shelxl_version_number 2016/6
_shelx_space_group_comment
;
The symmetry employed for this shelxl refinement is uniquely defined
by the following loop, which should always be used as a source of
symmetry information in preference to the above space-group names.
They are only intended as comments.
;
_shelx_estimated_absorpt_t_min 0.513
_shelx_estimated_absorpt_t_max 0.783

loop_
_space_group_symop_operation_xyz
'x, y, z'
'-x, y+1/2, -z+1/2'
'-x, -y, -z'
'x, -y-1/2, z-1/2'

loop_
_atom_site_label
_atom_site_type_symbol
_atom_site_fract_x
_atom_site_fract_y
_atom_site_fract_z
_atom_site_U_iso_or_equiv
_atom_site_adp_type
_atom_site_occupancy
_atom_site_site_symmetry_order
_atom_site_calc_flag
_atom_site_refinement_flags_posn
_atom_site_refinement_flags_adp
C1 C 0.3999(2) 0.33896(11) 0.44630(6) 0.0193(4) Uani 1 1 d . .
C2 C 0.4118(2) 0.40537(12) 0.42170(6) 0.0200(4) Uani 1 1 d . .
C3 C 0.3627(3) 0.47747(11) 0.43778(7) 0.0202(4) Uani 1 1 d . .
C4 C 0.2974(3) 0.48211(12) 0.47826(7) 0.0200(4) Uani 1 1 d . .
C5 C 0.2813(3) 0.41482(11) 0.50318(6) 0.0199(4) Uani 1 1 d . .
C6 C 0.3340(2) 0.34354(11) 0.48794(6) 0.0192(4) Uani 1 1 d . .
C7 C 0.3804(3) 0.54147(12) 0.41156(6) 0.0209(4) Uani 1 1 d . .
C8 C 0.3293(3) 0.61239(12) 0.42779(6) 0.0220(4) Uani 1 1 d . .
C9 C 0.2623(3) 0.61759(12) 0.46980(7) 0.0210(4) Uani 1 1 d . .
C10 C 0.2450(3) 0.55146(12) 0.49507(6) 0.0197(4) Uani 1 1 d . .
C11 C 0.2117(3) 0.42330(11) 0.54320(6) 0.0203(4) Uani 1 1 d . .
C12 C 0.1984(3) 0.35807(12) 0.56926(6) 0.0217(4) Uani 1 1 d . .
C13 C 0.2541(3) 0.28638(12) 0.55428(6) 0.0220(4) Uani 1 1 d . .
C14 C 0.3226(3) 0.27727(11) 0.51322(6) 0.0202(4) Uani 1 1 d . .
C15 C 0.4508(3) 0.26826(12) 0.43016(6) 0.0203(4) Uani 1 1 d . .
C16 C 0.5130(3) 0.26726(12) 0.38781(6) 0.0217(4) Uani 1 1 d . .
C17 C 0.5246(3) 0.33464(12) 0.36341(6) 0.0208(4) Uani 1 1 d . .
C18 C 0.4735(3) 0.40434(12) 0.38079(6) 0.0203(4) Uani 1 1 d . .
C19 C 0.3834(3) 0.20723(12) 0.49404(6) 0.0215(4) Uani 1 1 d . .
C20 C 0.3881(3) 0.13250(12) 0.51746(7) 0.0246(4) Uani 1 1 d . .
C21 C 0.5287(3) 0.11252(14) 0.54303(7) 0.0309(5) Uani 1 1 d . .
H21 H 0.619871 0.147379 0.547934 0.037 Uiso 1 1 calc R U
C22 C 0.5332(3) 0.04017(15) 0.56134(8) 0.0363(6) Uani 1 1 d . .
H22 H 0.628423 0.024548 0.578957 0.044 Uiso 1 1 calc R U
C23 C 0.3991(3) -0.00865(13) 0.55380(8) 0.0343(5) Uani 1 1 d . .
H23 H 0.399952 -0.058706 0.565703 0.041 Uiso 1 1 calc R U
C24 C 0.2634(4) 0.01708(14) 0.52848(8) 0.0354(5) Uani 1 1 d . .
H24 H 0.169829 -0.016508 0.523662 0.042 Uiso 1 1 calc R U
C25 C 0.4163(3) 0.68668(12) 0.36742(7) 0.0240(4) Uani 1 1 d . .
H25A H 0.368937 0.649423 0.346122 0.029 Uiso 1 1 calc R U
H25B H 0.538683 0.676004 0.372501 0.029 Uiso 1 1 calc R U
C26 C 0.3899(3) 0.76746(12) 0.35112(7) 0.0276(5) Uani 1 1 d . .
H26A H 0.439466 0.803737 0.372655 0.033 Uiso 1 1 calc R U
H26B H 0.266835 0.777966 0.347837 0.033 Uiso 1 1 calc R U
C27 C 0.4700(4) 0.78095(13) 0.30828(8) 0.0361(6) Uani 1 1 d . .
H27A H 0.592275 0.768495 0.311226 0.043 Uiso 1 1 calc R U
H27B H 0.417147 0.746189 0.286423 0.043 Uiso 1 1 calc R U
C28 C 0.4492(4) 0.86289(15) 0.29301(9) 0.0474(7) Uani 1 1 d . .
H28A H 0.502429 0.869003 0.265393 0.071 Uiso 1 1 calc R U
H28B H 0.328230 0.875171 0.289479 0.071 Uiso 1 1 calc R U
H28C H 0.503329 0.897474 0.314279 0.071 Uiso 1 1 calc R U
C29 C 0.1409(3) 0.69850(12) 0.52157(7) 0.0226(4) Uani 1 1 d . .
H29A H 0.213975 0.675292 0.544767 0.027 Uiso 1 1 calc R U
H29B H 0.031144 0.671025 0.520324 0.027 Uiso 1 1 calc R U
C30 C 0.1114(3) 0.78188(12) 0.53171(7) 0.0243(4) Uani 1 1 d . .
H30A H 0.035820 0.805141 0.509052 0.029 Uiso 1 1 calc R U
H30B H 0.220543 0.809876 0.532682 0.029 Uiso 1 1 calc R U
C31 C 0.0303(3) 0.78752(13) 0.57521(7) 0.0271(5) Uani 1 1 d . .
H31A H -0.081547 0.761903 0.573148 0.032 Uiso 1 1 calc R U
H31B H 0.102209 0.759689 0.596931 0.032 Uiso 1 1 calc R U
C32 C 0.0067(4) 0.86892(15) 0.59047(9) 0.0387(6) Uani 1 1 d . .
H32A H -0.045649 0.868434 0.618419 0.058 Uiso 1 1 calc R U
H32B H 0.117186 0.894397 0.593343 0.058 Uiso 1 1 calc R U
H32C H -0.066757 0.896613 0.569536 0.058 Uiso 1 1 calc R U
C33 C 0.0649(3) 0.42234(12) 0.62755(7) 0.0240(4) Uani 1 1 d . .
H33A H -0.030634 0.440398 0.608453 0.029 Uiso 1 1 calc R U
H33B H 0.149453 0.463992 0.630735 0.029 Uiso 1 1 calc R U
C34 C 0.0022(3) 0.40041(14) 0.67083(7) 0.0284(5) Uani 1 1 d . .
H34A H -0.076112 0.356472 0.666966 0.034 Uiso 1 1 calc R U
H34B H -0.063437 0.443740 0.681993 0.034 Uiso 1 1 calc R U
C35 C 0.1393(3) 0.37928(18) 0.70402(8) 0.0419(6) Uani 1 1 d . .
H35A H 0.217681 0.423137 0.708201 0.050 Uiso 1 1 calc R U
H35B H 0.205132 0.335757 0.693117 0.050 Uiso 1 1 calc R U
C36 C 0.0705(5) 0.3575(2) 0.74707(9) 0.0608(9) Uani 1 1 d . .
H36A H 0.164876 0.344399 0.767299 0.091 Uiso 1 1 calc R U
H36B H 0.007445 0.400768 0.758411 0.091 Uiso 1 1 calc R U
H36C H -0.005111 0.313343 0.743319 0.091 Uiso 1 1 calc R U
C37 C 0.0906(3) 0.18964(13) 0.58705(7) 0.0273(5) Uani 1 1 d . .
H37A H 0.054735 0.161853 0.560440 0.033 Uiso 1 1 calc R U
H37B H 0.003588 0.228546 0.592979 0.033 Uiso 1 1 calc R U
C38 C 0.1120(3) 0.13466(14) 0.62433(7) 0.0320(5) Uani 1 1 d . .
H38A H 0.121616 0.164129 0.651499 0.038 Uiso 1 1 calc R U
H38B H 0.218691 0.105676 0.621652 0.038 Uiso 1 1 calc R U
C39 C -0.0343(3) 0.07869(13) 0.62647(8) 0.0338(5) Uani 1 1 d . .
H39A H -0.038751 0.046574 0.600244 0.041 Uiso 1 1 calc R U
H39B H -0.141925 0.107625 0.627050 0.041 Uiso 1 1 calc R U
C40 C -0.0181(4) 0.02711(16) 0.66595(10) 0.0484(7) Uani 1 1 d . .
H40A H -0.115039 -0.007916 0.665955 0.073 Uiso 1 1 calc R U
H40B H 0.087103 -0.002490 0.665231 0.073 Uiso 1 1 calc R U
H40C H -0.016070 0.058559 0.692037 0.073 Uiso 1 1 calc R U
C41 C 0.4265(3) 0.15081(13) 0.35635(8) 0.0305(5) Uani 1 1 d . .
H41A H 0.339510 0.180600 0.339648 0.037 Uiso 1 1 calc R U
H41B H 0.373273 0.128479 0.381672 0.037 Uiso 1 1 calc R U
C42 C 0.4953(3) 0.08805(13) 0.32879(7) 0.0319(5) Uani 1 1 d . .
H42A H 0.401794 0.052768 0.320107 0.038 Uiso 1 1 calc R U
H42B H 0.580776 0.058478 0.346120 0.038 Uiso 1 1 calc R U
C43 C 0.5759(4) 0.11758(15) 0.28877(8) 0.0405(6) Uani 1 1 d . .
H43A H 0.498386 0.155045 0.274315 0.049 Uiso 1 1 calc R U
H43B H 0.682226 0.144660 0.297339 0.049 Uiso 1 1 calc R U
C44 C 0.6151(4) 0.05483(17) 0.25716(8) 0.0456(7) Uani 1 1 d . .
H44A H 0.666767 0.077263 0.232050 0.068 Uiso 1 1 calc R U
H44B H 0.693950 0.018120 0.271015 0.068 Uiso 1 1 calc R U
H44C H 0.509998 0.028512 0.247978 0.068 Uiso 1 1 calc R U
C45 C 0.7528(3) 0.31388(13) 0.31671(7) 0.0251(4) Uani 1 1 d . .
H45A H 0.772231 0.305369 0.285873 0.030 Uiso 1 1 calc R U
H45B H 0.779988 0.265736 0.332314 0.030 Uiso 1 1 calc R U
C46 C 0.8694(3) 0.37671(15) 0.33377(8) 0.0360(5) Uani 1 1 d . .
H46A H 0.846883 0.385990 0.364365 0.043 Uiso 1 1 calc R U
H46B H 0.842803 0.424435 0.317712 0.043 Uiso 1 1 calc R U
C47 C 1.0570(3) 0.3585(2) 0.33018(10) 0.0500(7) Uani 1 1 d . .
H47A H 1.123990 0.394480 0.348736 0.060 Uiso 1 1 calc R U
H47B H 1.078698 0.306226 0.341354 0.060 Uiso 1 1 calc R U
C48 C 1.1183(4) 0.3633(2) 0.28551(11) 0.0595(8) Uani 1 1 d . .
H48A H 1.239418 0.350867 0.285921 0.089 Uiso 1 1 calc R U
H48B H 1.055204 0.326840 0.266975 0.089 Uiso 1 1 calc R U
H48C H 1.100571 0.415241 0.274370 0.089 Uiso 1 1 calc R U
O1 O 0.3303(2) 0.68097(9) 0.40681(5) 0.0290(3) Uani 1 1 d . .
O2 O 0.2200(2) 0.69022(8) 0.48135(5) 0.0271(3) Uani 1 1 d . .
O3 O 0.1403(2) 0.35573(9) 0.60972(5) 0.0291(3) Uani 1 1 d . .
O4 O 0.25292(19) 0.22559(8) 0.58223(5) 0.0241(3) Uani 1 1 d . .
O5 O 0.56503(19) 0.19973(8) 0.37008(5) 0.0234(3) Uani 1 1 d . .
O6 O 0.57618(19) 0.33286(9) 0.32166(4) 0.0239(3) Uani 1 1 d . .
Se1 Se 0.46899(3) 0.50597(2) 0.35791(2) 0.02213(8) Uani 1 1 d . .
Se2 Se 0.15870(3) 0.52979(2) 0.55081(2) 0.02093(7) Uani 1 1 d . .
N1 N 0.4424(2) 0.20271(10) 0.45510(5) 0.0226(4) Uani 1 1 d . .
N2 N 0.2546(3) 0.08659(11) 0.51014(6) 0.0313(4) Uani 1 1 d . .

loop_
_atom_site_aniso_label
_atom_site_aniso_U_11
_atom_site_aniso_U_22
_atom_site_aniso_U_33
_atom_site_aniso_U_23
_atom_site_aniso_U_13
_atom_site_aniso_U_12
C1 0.0187(9) 0.0199(10) 0.0194(9) -0.0026(7) 0.0014(7) -0.0002(8)
C2 0.0188(9) 0.0222(10) 0.0188(9) -0.0022(8) 0.0001(7) -0.0010(8)
C3 0.0211(10) 0.0198(10) 0.0194(9) -0.0022(8) -0.0004(8) 0.0000(8)
C4 0.0206(10) 0.0193(9) 0.0201(10) -0.0014(8) -0.0005(8) -0.0002(8)
C5 0.0204(10) 0.0203(10) 0.0189(9) -0.0028(7) -0.0003(8) -0.0013(8)
C6 0.0201(10) 0.0195(9) 0.0180(9) -0.0021(7) 0.0008(7) -0.0011(7)
C7 0.0231(10) 0.0236(10) 0.0160(9) -0.0010(8) 0.0003(8) -0.0010(8)
C8 0.0255(10) 0.0195(10) 0.0209(10) 0.0003(8) 0.0002(8) 0.0006(8)
C9 0.0237(10) 0.0181(9) 0.0212(10) -0.0016(8) -0.0005(8) 0.0007(8)
C10 0.0207(9) 0.0208(10) 0.0175(9) -0.0032(7) 0.0006(7) 0.0005(8)
C11 0.0214(10) 0.0199(9) 0.0197(9) -0.0031(7) 0.0017(8) 0.0006(8)
C12 0.0248(10) 0.0222(10) 0.0181(9) -0.0012(8) 0.0017(8) -0.0002(8)
C13 0.0264(10) 0.0202(10) 0.0193(9) 0.0016(8) 0.0002(8) -0.0004(8)
C14 0.0224(10) 0.0196(9) 0.0187(9) -0.0016(7) 0.0006(8) 0.0003(8)
C15 0.0206(10) 0.0215(10) 0.0187(9) -0.0015(8) 0.0007(8) -0.0001(8)
C16 0.0222(10) 0.0227(10) 0.0202(10) -0.0048(8) 0.0010(8) 0.0013(8)
C17 0.0200(10) 0.0250(10) 0.0173(9) -0.0034(8) -0.0001(7) 0.0007(8)
C18 0.0224(10) 0.0217(10) 0.0166(9) -0.0005(7) 0.0005(8) -0.0003(8)
C19 0.0233(10) 0.0200(10) 0.0211(9) -0.0021(8) -0.0006(8) 0.0006(8)
C20 0.0314(11) 0.0219(10) 0.0209(10) -0.0021(8) 0.0051(8) 0.0034(9)
C21 0.0347(12) 0.0304(12) 0.0273(11) 0.0011(9) -0.0007(9) 0.0013(10)
C22 0.0446(14) 0.0350(13) 0.0290(12) 0.0078(10) -0.0020(10) 0.0086(11)
C23 0.0508(15) 0.0216(11) 0.0309(12) 0.0040(9) 0.0066(11) 0.0065(10)
C24 0.0456(14) 0.0252(11) 0.0355(13) 0.0022(10) 0.0034(11) -0.0053(10)
C25 0.0307(11) 0.0212(10) 0.0200(10) 0.0014(8) 0.0016(8) 0.0008(8)
C26 0.0386(12) 0.0209(10) 0.0235(10) 0.0026(8) 0.0035(9) 0.0017(9)
C27 0.0551(16) 0.0261(12) 0.0278(12) 0.0038(9) 0.0101(11) 0.0050(11)
C28 0.078(2) 0.0303(13) 0.0346(14) 0.0092(11) 0.0114(13) -0.0008(13)
C29 0.0257(10) 0.0202(10) 0.0219(10) -0.0012(8) 0.0020(8) 0.0020(8)
C30 0.0303(11) 0.0198(10) 0.0227(10) -0.0019(8) 0.0012(8) 0.0038(8)
C31 0.0295(11) 0.0262(11) 0.0257(11) -0.0017(8) 0.0033(9) 0.0003(9)
C32 0.0449(15) 0.0337(13) 0.0383(13) -0.0128(10) 0.0114(11) -0.0008(11)
C33 0.0268(11) 0.0241(10) 0.0213(10) -0.0023(8) 0.0040(8) 0.0035(8)
C34 0.0283(11) 0.0336(12) 0.0241(11) -0.0013(9) 0.0075(9) 0.0029(9)
C35 0.0374(14) 0.0619(18) 0.0264(12) 0.0054(11) 0.0038(10) 0.0061(13)
C36 0.068(2) 0.087(3) 0.0278(14) 0.0164(15) 0.0052(13) 0.0107(19)
C37 0.0326(12) 0.0238(10) 0.0258(10) 0.0008(8) 0.0036(9) -0.0015(9)
C38 0.0417(13) 0.0294(12) 0.0249(11) 0.0048(9) 0.0024(10) -0.0058(10)
C39 0.0382(13) 0.0259(11) 0.0381(13) 0.0012(10) 0.0090(10) 0.0003(10)
C40 0.0648(19) 0.0368(14) 0.0451(16) 0.0085(12) 0.0188(14) -0.0085(13)
C41 0.0308(12) 0.0276(11) 0.0334(12) -0.0090(9) 0.0054(9) -0.0054(9)
C42 0.0442(14) 0.0232(11) 0.0290(11) -0.0071(9) 0.0076(10) -0.0047(10)
C43 0.0612(17) 0.0319(13) 0.0294(12) -0.0049(10) 0.0128(12) -0.0065(12)
C44 0.0614(18) 0.0467(16) 0.0293(12) -0.0138(11) 0.0097(12) -0.0083(14)
C45 0.0272(11) 0.0267(11) 0.0218(10) -0.0032(8) 0.0062(8) 0.0009(9)
C46 0.0372(13) 0.0379(13) 0.0334(12) -0.0091(10) 0.0069(10) -0.0081(11)
C47 0.0339(14) 0.067(2) 0.0495(16) 0.0070(14) 0.0038(12) -0.0121(14)
C48 0.0470(17) 0.075(2) 0.0585(19) 0.0009(17) 0.0197(15) -0.0088(16)
O1 0.0433(9) 0.0206(7) 0.0239(7) 0.0052(6) 0.0084(7) 0.0063(7)
O2 0.0399(9) 0.0178(7) 0.0241(7) -0.0021(6) 0.0073(6) 0.0054(6)
O3 0.0478(10) 0.0216(7) 0.0186(7) -0.0012(6) 0.0105(7) 0.0035(7)
O4 0.0313(8) 0.0207(7) 0.0205(7) 0.0033(6) 0.0037(6) 0.0009(6)
O5 0.0273(7) 0.0202(7) 0.0230(7) -0.0061(6) 0.0041(6) 0.0006(6)
O6 0.0269(8) 0.0299(8) 0.0153(6) -0.0026(6) 0.0041(6) 0.0032(6)
Se1 0.02913(13) 0.02108(12) 0.01636(12) 0.00130(8) 0.00317(9) 0.00227(8)
Se2 0.02761(13) 0.01772(12) 0.01775(12) -0.00251(7) 0.00415(9) 0.00142(8)
N1 0.0253(9) 0.0208(8) 0.0217(8) -0.0019(7) 0.0014(7) 0.0015(7)
N2 0.0372(11) 0.0251(9) 0.0316(10) 0.0022(8) 0.0005(8) -0.0005(8)

loop_
_atom_type_symbol
_atom_type_description
_atom_type_scat_dispersion_real
_atom_type_scat_dispersion_imag
_atom_type_scat_source
C C 0.0181 0.0091 'International Tables Vol C Tables 4.2.6.8 and 6.1.1.4'
H H 0.0000 0.0000 'International Tables Vol C Tables 4.2.6.8 and 6.1.1.4'
O O 0.0492 0.0322 'International Tables Vol C Tables 4.2.6.8 and 6.1.1.4'
Se Se -0.7943 1.1372 'International Tables Vol C Tables 4.2.6.8 and 6.1.1.4'
N N 0.0311 0.0180 'International Tables Vol C Tables 4.2.6.8 and 6.1.1.4'

loop_
_geom_angle_atom_site_label_1
_geom_angle_atom_site_label_2
_geom_angle_atom_site_label_3
_geom_angle
C2 C1 C15 120.63(18)
C2 C1 C6 119.34(18)
C15 C1 C6 120.03(18)
C18 C2 C1 121.94(19)
C18 C2 C3 116.75(19)
C1 C2 C3 121.30(18)
C4 C3 C7 122.43(19)
C4 C3 C2 119.52(19)
C7 C3 C2 118.05(19)
C3 C4 C10 121.52(19)
C3 C4 C5 119.70(19)
C10 C4 C5 118.77(19)
C11 C5 C6 122.17(19)
C11 C5 C4 116.75(18)
C6 C5 C4 121.07(18)
C5 C6 C14 121.00(18)
C5 C6 C1 119.03(18)
C14 C6 C1 119.97(18)
C3 C7 C8 117.33(18)
C3 C7 Se1 107.24(15)
C8 C7 Se1 135.41(16)
O1 C8 C7 126.49(18)
O1 C8 C9 112.99(17)
C7 C8 C9 120.49(18)
O2 C9 C10 125.79(18)
O2 C9 C8 113.81(17)
C10 C9 C8 120.39(18)
C4 C10 C9 117.84(18)
C4 C10 Se2 106.89(15)
C9 C10 Se2 135.26(15)
C5 C11 C12 118.21(18)
C5 C11 Se2 108.06(14)
C12 C11 Se2 133.71(15)
O3 C12 C11 126.56(18)
O3 C12 C13 113.69(18)
C11 C12 C13 119.72(18)
O4 C13 C12 117.74(18)
O4 C13 C14 119.82(18)
C12 C13 C14 122.24(18)
C6 C14 C13 116.63(18)
C6 C14 C19 115.69(18)
C13 C14 C19 127.67(19)
N1 C15 C1 120.42(18)
N1 C15 C16 122.26(18)
C1 C15 C16 117.32(18)
O5 C16 C17 118.33(18)
O5 C16 C15 120.22(18)
C17 C16 C15 121.44(18)
O6 C17 C18 119.10(18)
O6 C17 C16 121.24(18)
C18 C17 C16 119.55(18)
C2 C18 C17 119.12(19)
C2 C18 Se1 109.21(15)
C17 C18 Se1 131.67(15)
N1 C19 C14 124.37(19)
N1 C19 C20 113.17(18)
C14 C19 C20 122.45(18)
N2 C20 C21 123.6(2)
N2 C20 C19 116.12(19)
C21 C20 C19 120.2(2)
C20 C21 C22 118.2(2)
C20 C21 H21 120.9
C22 C21 H21 120.9
C23 C22 C21 119.5(2)
C23 C22 H22 120.3
C21 C22 H22 120.3
C22 C23 C24 118.0(2)
C22 C23 H23 121.0
C24 C23 H23 121.0
N2 C24 C23 124.2(2)
N2 C24 H24 117.9
C23 C24 H24 117.9
O1 C25 C26 106.81(17)
O1 C25 H25A 110.4
C26 C25 H25A 110.4
O1 C25 H25B 110.4
C26 C25 H25B 110.4
H25A C25 H25B 108.6
C25 C26 C27 112.52(18)
C25 C26 H26A 109.1
C27 C26 H26A 109.1
C25 C26 H26B 109.1
C27 C26 H26B 109.1
H26A C26 H26B 107.8
C28 C27 C26 112.2(2)
C28 C27 H27A 109.2
C26 C27 H27A 109.2
C28 C27 H27B 109.2
C26 C27 H27B 109.2
H27A C27 H27B 107.9
C27 C28 H28A 109.5
C27 C28 H28B 109.5
H28A C28 H28B 109.5
C27 C28 H28C 109.5
H28A C28 H28C 109.5
H28B C28 H28C 109.5
O2 C29 C30 110.94(17)
O2 C29 H29A 109.5
C30 C29 H29A 109.5
O2 C29 H29B 109.5
C30 C29 H29B 109.5
H29A C29 H29B 108.0
C29 C30 C31 108.78(17)
C29 C30 H30A 109.9
C31 C30 H30A 109.9
C29 C30 H30B 109.9
C31 C30 H30B 109.9
H30A C30 H30B 108.3
C32 C31 C30 113.67(19)
C32 C31 H31A 108.8
C30 C31 H31A 108.8
C32 C31 H31B 108.8
C30 C31 H31B 108.8
H31A C31 H31B 107.7
C31 C32 H32A 109.5
C31 C32 H32B 109.5
H32A C32 H32B 109.5
C31 C32 H32C 109.5
H32A C32 H32C 109.5
H32B C32 H32C 109.5
O3 C33 C34 107.43(17)
O3 C33 H33A 110.2
C34 C33 H33A 110.2
O3 C33 H33B 110.2
C34 C33 H33B 110.2
H33A C33 H33B 108.5
C33 C34 C35 114.85(19)
C33 C34 H34A 108.6
C35 C34 H34A 108.6
C33 C34 H34B 108.6
C35 C34 H34B 108.6
H34A C34 H34B 107.5
C34 C35 C36 113.1(2)
C34 C35 H35A 109.0
C36 C35 H35A 109.0
C34 C35 H35B 109.0
C36 C35 H35B 109.0
H35A C35 H35B 107.8
C35 C36 H36A 109.5
C35 C36 H36B 109.5
H36A C36 H36B 109.5
C35 C36 H36C 109.5
H36A C36 H36C 109.5
H36B C36 H36C 109.5
O4 C37 C38 106.79(18)
O4 C37 H37A 110.4
C38 C37 H37A 110.4
O4 C37 H37B 110.4
C38 C37 H37B 110.4
H37A C37 H37B 108.6
C37 C38 C39 112.7(2)
C37 C38 H38A 109.1
C39 C38 H38A 109.1
C37 C38 H38B 109.1
C39 C38 H38B 109.1
H38A C38 H38B 107.8
C38 C39 C40 112.4(2)
C38 C39 H39A 109.1
C40 C39 H39A 109.1
C38 C39 H39B 109.1
C40 C39 H39B 109.1
H39A C39 H39B 107.9
C39 C40 H40A 109.5
C39 C40 H40B 109.5
H40A C40 H40B 109.5
C39 C40 H40C 109.5
H40A C40 H40C 109.5
H40B C40 H40C 109.5
O5 C41 C42 108.18(18)
O5 C41 H41A 110.1
C42 C41 H41A 110.1
O5 C41 H41B 110.1
C42 C41 H41B 110.1
H41A C41 H41B 108.4
C41 C42 C43 113.3(2)
C41 C42 H42A 108.9
C43 C42 H42A 108.9
C41 C42 H42B 108.9
C43 C42 H42B 108.9
H42A C42 H42B 107.7
C44 C43 C42 113.2(2)
C44 C43 H43A 108.9
C42 C43 H43A 108.9
C44 C43 H43B 108.9
C42 C43 H43B 108.9
H43A C43 H43B 107.8
C43 C44 H44A 109.5
C43 C44 H44B 109.5
H44A C44 H44B 109.5
C43 C44 H44C 109.5
H44A C44 H44C 109.5
H44B C44 H44C 109.5
O6 C45 C46 111.69(18)
O6 C45 H45A 109.3
C46 C45 H45A 109.3
O6 C45 H45B 109.3
C46 C45 H45B 109.3
H45A C45 H45B 107.9
C45 C46 C47 113.6(2)
C45 C46 H46A 108.8
C47 C46 H46A 108.8
C45 C46 H46B 108.8
C47 C46 H46B 108.8
H46A C46 H46B 107.7
C48 C47 C46 114.5(3)
C48 C47 H47A 108.6
C46 C47 H47A 108.6
C48 C47 H47B 108.6
C46 C47 H47B 108.6
H47A C47 H47B 107.6
C47 C48 H48A 109.5
C47 C48 H48B 109.5
H48A C48 H48B 109.5
C47 C48 H48C 109.5
H48A C48 H48C 109.5
H48B C48 H48C 109.5
C8 O1 C25 118.96(16)
C9 O2 C29 116.50(16)
C12 O3 C33 119.90(16)
C13 O4 C37 115.80(16)
C16 O5 C41 113.13(16)
C17 O6 C45 115.65(15)
C18 Se1 C7 88.73(9)
C11 Se2 C10 89.51(9)
C19 N1 C15 119.48(18)
C20 N2 C24 116.5(2)

loop_
_geom_bond_atom_site_label_1
_geom_bond_atom_site_label_2
_geom_bond_distance
C1 C2 1.396(3)
C1 C15 1.400(3)
C1 C6 1.421(3)
C2 C18 1.384(3)
C2 C3 1.417(3)
C3 C4 1.385(3)
C3 C7 1.395(3)
C4 C10 1.391(3)
C4 C5 1.418(3)
C5 C11 1.392(3)
C5 C6 1.403(3)
C6 C14 1.405(3)
C7 C8 1.405(3)
C7 Se1 1.942(2)
C8 O1 1.365(2)
C8 C9 1.436(3)
C9 O2 1.365(2)
C9 C10 1.408(3)
C10 Se2 1.930(2)
C11 C12 1.406(3)
C11 Se2 1.925(2)
C12 O3 1.360(2)
C12 C13 1.414(3)
C13 O4 1.373(2)
C13 C14 1.420(3)
C14 C19 1.453(3)
C15 N1 1.387(3)
C15 C16 1.428(3)
C16 O5 1.374(2)
C16 C17 1.407(3)
C17 O6 1.380(2)
C17 C18 1.400(3)
C18 Se1 1.913(2)
C19 N1 1.320(3)
C19 C20 1.495(3)
C20 N2 1.336(3)
C20 C21 1.381(3)
C21 C22 1.387(3)
C21 H21 0.9500
C22 C23 1.372(4)
C22 H22 0.9500
C23 C24 1.377(4)
C23 H23 0.9500
C24 N2 1.343(3)
C24 H24 0.9500
C25 O1 1.432(2)
C25 C26 1.511(3)
C25 H25A 0.9900
C25 H25B 0.9900
C26 C27 1.520(3)
C26 H26A 0.9900
C26 H26B 0.9900
C27 C28 1.515(3)
C27 H27A 0.9900
C27 H27B 0.9900
C28 H28A 0.9800
C28 H28B 0.9800
C28 H28C 0.9800
C29 O2 1.432(2)
C29 C30 1.512(3)
C29 H29A 0.9900
C29 H29B 0.9900
C30 C31 1.527(3)
C30 H30A 0.9900
C30 H30B 0.9900
C31 C32 1.514(3)
C31 H31A 0.9900
C31 H31B 0.9900
C32 H32A 0.9800
C32 H32B 0.9800
C32 H32C 0.9800
C33 O3 1.432(2)
C33 C34 1.505(3)
C33 H33A 0.9900
C33 H33B 0.9900
C34 C35 1.507(3)
C34 H34A 0.9900
C34 H34B 0.9900
C35 C36 1.517(4)
C35 H35A 0.9900
C35 H35B 0.9900
C36 H36A 0.9800
C36 H36B 0.9800
C36 H36C 0.9800
C37 O4 1.442(3)
C37 C38 1.510(3)
C37 H37A 0.9900
C37 H37B 0.9900
C38 C39 1.517(3)
C38 H38A 0.9900
C38 H38B 0.9900
C39 C40 1.524(4)
C39 H39A 0.9900
C39 H39B 0.9900
C40 H40A 0.9800
C40 H40B 0.9800
C40 H40C 0.9800
C41 O5 1.438(3)
C41 C42 1.509(3)
C41 H41A 0.9900
C41 H41B 0.9900
C42 C43 1.515(3)
C42 H42A 0.9900
C42 H42B 0.9900
C43 C44 1.515(3)
C43 H43A 0.9900
C43 H43B 0.9900
C44 H44A 0.9800
C44 H44B 0.9800
C44 H44C 0.9800
C45 O6 1.449(3)
C45 C46 1.513(3)
C45 H45A 0.9900
C45 H45B 0.9900
C46 C47 1.524(4)
C46 H46A 0.9900
C46 H46B 0.9900
C47 C48 1.495(4)
C47 H47A 0.9900
C47 H47B 0.9900
C48 H48A 0.9800
C48 H48B 0.9800
C48 H48C 0.9800

loop_
_geom_torsion_atom_site_label_1
_geom_torsion_atom_site_label_2
_geom_torsion_atom_site_label_3
_geom_torsion_atom_site_label_4
_geom_torsion
C15 C1 C2 C18 0.1(3)
C6 C1 C2 C18 -179.38(18)
C15 C1 C2 C3 -179.26(19)
C6 C1 C2 C3 1.3(3)
C18 C2 C3 C4 178.95(19)
C1 C2 C3 C4 -1.7(3)
C18 C2 C3 C7 -0.2(3)
C1 C2 C3 C7 179.17(19)
C7 C3 C4 C10 0.2(3)
C2 C3 C4 C10 -178.95(19)
C7 C3 C4 C5 179.41(19)
C2 C3 C4 C5 0.3(3)
C3 C4 C5 C11 -178.78(19)
C10 C4 C5 C11 0.5(3)
C3 C4 C5 C6 1.5(3)
C10 C4 C5 C6 -179.27(19)
C11 C5 C6 C14 -1.7(3)
C4 C5 C6 C14 178.07(19)
C11 C5 C6 C1 178.41(18)
C4 C5 C6 C1 -1.8(3)
C2 C1 C6 C5 0.5(3)
C15 C1 C6 C5 -178.99(18)
C2 C1 C6 C14 -179.44(18)
C15 C1 C6 C14 1.1(3)
C4 C3 C7 C8 0.2(3)
C2 C3 C7 C8 179.31(19)
C4 C3 C7 Se1 -178.08(17)
C2 C3 C7 Se1 1.0(2)
C3 C7 C8 O1 -177.5(2)
Se1 C7 C8 O1 0.2(4)
C3 C7 C8 C9 0.1(3)
Se1 C7 C8 C9 177.77(16)
O1 C8 C9 O2 -2.8(3)
C7 C8 C9 O2 179.33(18)
O1 C8 C9 C10 177.12(18)
C7 C8 C9 C10 -0.8(3)
C3 C4 C10 C9 -0.8(3)
C5 C4 C10 C9 179.94(18)
C3 C4 C10 Se2 178.47(16)
C5 C4 C10 Se2 -0.8(2)
O2 C9 C10 C4 -179.02(19)
C8 C9 C10 C4 1.1(3)
O2 C9 C10 Se2 2.0(3)
C8 C9 C10 Se2 -177.91(16)
C6 C5 C11 C12 1.6(3)
C4 C5 C11 C12 -178.20(18)
C6 C5 C11 Se2 179.86(16)
C4 C5 C11 Se2 0.1(2)
C5 C11 C12 O3 177.28(19)
Se2 C11 C12 O3 -0.5(3)
C5 C11 C12 C13 -0.4(3)
Se2 C11 C12 C13 -178.20(16)
O3 C12 C13 O4 -3.7(3)
C11 C12 C13 O4 174.29(18)
O3 C12 C13 C14 -178.57(19)
C11 C12 C13 C14 -0.6(3)
C5 C6 C14 C13 0.6(3)
C1 C6 C14 C13 -179.48(18)
C5 C6 C14 C19 -179.20(18)
C1 C6 C14 C19 0.7(3)
O4 C13 C14 C6 -174.28(18)
C12 C13 C14 C6 0.5(3)
O4 C13 C14 C19 5.5(3)
C12 C13 C14 C19 -179.7(2)
C2 C1 C15 N1 178.49(18)
C6 C1 C15 N1 -2.1(3)
C2 C1 C15 C16 -0.6(3)
C6 C1 C15 C16 178.90(18)
N1 C15 C16 O5 1.0(3)
C1 C15 C16 O5 180.00(18)
N1 C15 C16 C17 -178.38(19)
C1 C15 C16 C17 0.6(3)
O5 C16 C17 O6 4.2(3)
C15 C16 C17 O6 -176.47(18)
O5 C16 C17 C18 -179.61(18)
C15 C16 C17 C18 -0.2(3)
C1 C2 C18 C17 0.3(3)
C3 C2 C18 C17 179.71(18)
C1 C2 C18 Se1 179.85(16)
C3 C2 C18 Se1 -0.8(2)
O6 C17 C18 C2 176.06(18)
C16 C17 C18 C2 -0.3(3)
O6 C17 C18 Se1 -3.3(3)
C16 C17 C18 Se1 -179.63(16)
C6 C14 C19 N1 -1.8(3)
C13 C14 C19 N1 178.4(2)
C6 C14 C19 C20 176.98(19)
C13 C14 C19 C20 -2.8(3)
N1 C19 C20 N2 -86.1(2)
C14 C19 C20 N2 95.1(2)
N1 C19 C20 C21 90.5(2)
C14 C19 C20 C21 -88.3(3)
N2 C20 C21 C22 1.5(4)
C19 C20 C21 C22 -174.9(2)
C20 C21 C22 C23 -0.3(4)
C21 C22 C23 C24 -0.8(4)
C22 C23 C24 N2 1.0(4)
O1 C25 C26 C27 -178.00(19)
C25 C26 C27 C28 -177.7(2)
O2 C29 C30 C31 -178.89(17)
C29 C30 C31 C32 175.6(2)
O3 C33 C34 C35 65.6(3)
C33 C34 C35 C36 -179.9(3)
O4 C37 C38 C39 -165.83(19)
C37 C38 C39 C40 -175.9(2)
O5 C41 C42 C43 -60.9(3)
C41 C42 C43 C44 -169.3(2)
O6 C45 C46 C47 178.7(2)
C45 C46 C47 C48 73.7(3)
C7 C8 O1 C25 -11.4(3)
C9 C8 O1 C25 170.86(18)
C26 C25 O1 C8 177.86(18)
C10 C9 O2 C29 -4.3(3)
C8 C9 O2 C29 175.57(17)
C30 C29 O2 C9 176.27(18)
C11 C12 O3 C33 8.1(3)
C13 C12 O3 C33 -174.05(18)
C34 C33 O3 C12 175.88(18)
C12 C13 O4 C37 79.7(2)
C14 C13 O4 C37 -105.3(2)
C38 C37 O4 C13 -170.23(18)
C17 C16 O5 C41 -105.7(2)
C15 C16 O5 C41 75.0(2)
C42 C41 O5 C16 167.33(18)
C18 C17 O6 C45 114.4(2)
C16 C17 O6 C45 -69.3(2)
C46 C45 O6 C17 -68.6(2)
C14 C19 N1 C15 0.9(3)
C20 C19 N1 C15 -177.96(18)
C1 C15 N1 C19 1.1(3)
C16 C15 N1 C19 -179.94(19)
C21 C20 N2 C24 -1.3(3)
C19 C20 N2 C24 175.2(2)
C23 C24 N2 C20 0.0(4)
